data_1517011
loop_
_publ_author_name
'Dan-Dan Liu'
'Ya-Guang Chen'

_publ_section_title
;
 Coordination polymers of lanthanide elements and metatungstate:
 Syntheses, structure and magnetic property
;
_journal_name_full
;
Inorganica Chimica Acta
;
_journal_page_first 70
_journal_page_last 75
_journal_volume 401
_journal_year 2013
_chemical_formula_sum 'C21 H51 N6 O84 Tm3 W12'
_chemical_formula_weight 4444.55
_space_group_IT_number 161
_symmetry_cell_setting trigonal
_symmetry_space_group_name_Hall 'R 3 -2"c'
_symmetry_space_group_name_H-M 'R 3 c :H'
_atom_sites_solution_hydrogens geom
_atom_sites_solution_primary direct
_atom_sites_solution_secondary difmap
_cell_angle_alpha 90.00
_cell_angle_beta 90.00
_cell_angle_gamma 120.00
_cell_formula_units_Z 6
_cell_length_a 16.6502(4)
_cell_length_b 16.6502(4)
_cell_length_c 51.313(2)
_cell_measurement_reflns_used 8200
_cell_measurement_temperature 293(2)
_cell_measurement_theta_max 25
_cell_measurement_theta_min 3
_cell_volume 12319.6(6)
_computing_structure_refinement 'SHELXL-97 (Sheldrick, 1997)'
_computing_structure_solution 'SHELXS-97 (Sheldrick, 1990)'
_diffrn_ambient_temperature 293(2)
_diffrn_detector_area_resol_mean 10.284
_diffrn_measured_fraction_theta_full 0.942
_diffrn_measured_fraction_theta_max 0.942
_diffrn_measurement_device_type CCD
_diffrn_measurement_method '\w scans'
_diffrn_radiation_monochromator graphite
_diffrn_radiation_source 'fine-focus sealed tube'
_diffrn_radiation_type MoK\a
_diffrn_radiation_wavelength 0.71073
_diffrn_reflns_av_R_equivalents 0.0710
_diffrn_reflns_av_sigmaI/netI 0.0692
_diffrn_reflns_limit_h_max 22
_diffrn_reflns_limit_h_min -19
_diffrn_reflns_limit_k_max 15
_diffrn_reflns_limit_k_min -22
_diffrn_reflns_limit_l_max 64
_diffrn_reflns_limit_l_min -70
_diffrn_reflns_number 28566
_diffrn_reflns_theta_full 29.23
_diffrn_reflns_theta_max 29.23
_diffrn_reflns_theta_min 3.42
_diffrn_standards_number 0
_exptl_absorpt_coefficient_mu 20.067
_exptl_absorpt_correction_T_max 0.112
_exptl_absorpt_correction_T_min 0.110
_exptl_absorpt_correction_type multi-scan
_exptl_crystal_colour colorless
_exptl_crystal_density_diffrn 3.595
_exptl_crystal_density_method 'not measured'
_exptl_crystal_description block
_exptl_crystal_F_000 11916
_exptl_crystal_size_max 0.120
_exptl_crystal_size_mid 0.12
_exptl_crystal_size_min 0.11
_refine_diff_density_max 2.815
_refine_diff_density_min -2.896
_refine_diff_density_rms 0.325
_refine_ls_abs_structure_details 'Flack H D (1983), Acta Cryst. A39, 876-881'
_refine_ls_abs_structure_Flack 0.00(1)
_refine_ls_extinction_method none
_refine_ls_goodness_of_fit_ref 0.983
_refine_ls_hydrogen_treatment constr
_refine_ls_matrix_type full
_refine_ls_number_parameters 372
_refine_ls_number_reflns 7447
_refine_ls_number_restraints 1
_refine_ls_restrained_S_all 0.983
_refine_ls_R_factor_all 0.0636
_refine_ls_R_factor_gt 0.0449
_refine_ls_shift/su_max 0.009
_refine_ls_shift/su_mean 0.000
_refine_ls_structure_factor_coef Fsqd
_refine_ls_weighting_details 'calc w=1/[\s^2^(Fo^2^)+(0.0498P)^2^+0.0000P] where P=(Fo^2^+2Fc^2^)/3'
_refine_ls_weighting_scheme calc
_refine_ls_wR_factor_gt 0.0866
_refine_ls_wR_factor_ref 0.0948
_reflns_number_gt 5360
_reflns_number_total 7447
_reflns_threshold_expression >2sigma(I)
_cod_data_source_file ICA-2013-401-70-75-2.cif
_cod_data_source_block dan-2
_cod_original_cell_volume 12319.6(7)
_cod_original_sg_symbol_H-M 'R 3 c'
_cod_database_code 1517011

loop_
_symmetry_equiv_pos_as_xyz
'x, y, z'
'-y, x-y, z'
'-x+y, -x, z'
'-y, -x, z+1/2'
'-x+y, y, z+1/2'
'x, x-y, z+1/2'
'x+2/3, y+1/3, z+1/3'
'-y+2/3, x-y+1/3, z+1/3'
'-x+y+2/3, -x+1/3, z+1/3'
'-y+2/3, -x+1/3, z+5/6'
'-x+y+2/3, y+1/3, z+5/6'
'x+2/3, x-y+1/3, z+5/6'
'x+1/3, y+2/3, z+2/3'
'-y+1/3, x-y+2/3, z+2/3'
'-x+y+1/3, -x+2/3, z+2/3'
'-y+1/3, -x+2/3, z+7/6'
'-x+y+1/3, y+2/3, z+7/6'
'x+1/3, x-y+2/3, z+7/6'

loop_
_atom_site_label
_atom_site_type_symbol
_atom_site_fract_x
_atom_site_fract_y
_atom_site_fract_z
_atom_site_U_iso_or_equiv
_atom_site_adp_type
_atom_site_occupancy
_atom_site_symmetry_multiplicity
_atom_site_calc_flag
_atom_site_refinement_flags
W4 W 0.25834(5) 1.53290(4) 0.229651(14) 0.02493(15) Uani 1 1 d .
W3 W 0.39799(5) 1.58508(5) 0.118862(14) 0.03128(17) Uani 1 1 d .
W2 W 0.51815(4) 1.62429(4) 0.173212(12) 0.02091(14) Uani 1 1 d .
W1 W 0.30548(5) 1.44762(4) 0.169108(11) 0.02347(15) Uani 1 1 d .
Tm1 Tm 0.32230(5) 1.21720(5) 0.168668(13) 0.02356(16) Uani 1 1 d .
O23 O 0.2059(8) 1.4503(9) 0.2533(2) 0.036(3) Uani 1 1 d .
O22 O 0.4401(7) 1.4955(7) 0.1783(2) 0.027(3) Uani 1 1 d .
O21 O 0.4196(9) 1.5556(10) 0.0891(2) 0.038(3) Uani 1 1 d .
O20 O 0.6204(8) 1.6265(9) 0.1763(3) 0.041(3) Uani 1 1 d .
O19 O 0.2778(8) 1.3323(8) 0.1717(3) 0.034(3) Uani 1 1 d .
O18 O 0.3777(7) 1.5944(7) 0.1614(2) 0.021(2) Uani 1 1 d .
O17 O 0.5079(8) 1.6053(8) 0.1352(2) 0.036(3) Uani 1 1 d .
O16 O 0.2985(8) 1.4796(8) 0.2056(2) 0.029(3) Uani 1 1 d .
O5W O 0.3228(11) 1.2559(9) 0.1254(2) 0.047(4) Uani 1 1 d .
H25A H 0.3843 1.2829 0.1184 0.057 Uiso 1 1 d R
H15A H 0.2864 1.2074 0.1169 0.071 Uiso 1 1 d R
O14 O 0.2813(8) 1.0881(7) 0.1450(2) 0.029(2) Uani 1 1 d .
O13 O 0.4967(7) 1.6545(7) 0.2073(2) 0.025(2) Uani 1 1 d .
O4W O 0.4416(9) 1.1811(8) 0.1721(4) 0.070(5) Uani 1 1 d .
H22B H 0.4802 1.2026 0.1568 0.084 Uiso 1 1 d R
H12A H 0.4180 1.1227 0.1735 0.105 Uiso 1 1 d R
O11 O 0.3746(9) 1.2874(8) 0.2076(2) 0.034(3) Uani 1 1 d .
O3W O 0.2610(13) 1.0975(10) 0.1996(3) 0.068(5) Uani 1 1 d .
H20C H 0.2017 1.0486 0.1938 0.082 Uiso 1 1 d R
H10A H 0.2550 1.1186 0.2141 0.103 Uiso 1 1 d R
O9 O 0.3349(8) 1.4561(7) 0.1333(2) 0.027(3) Uani 1 1 d .
O2W O 0.4638(10) 1.3524(9) 0.1612(3) 0.044(3) Uani 1 1 d .
H18A H 0.4785 1.3580 0.1430 0.053 Uiso 1 1 d R
H8A H 0.4600 1.3991 0.1662 0.066 Uiso 1 1 d R
O7 O 0.1932(7) 1.4400(8) 0.1650(2) 0.029(3) Uani 1 1 d .
O6 O 0.2255(8) 1.6218(8) 0.2451(2) 0.028(3) Uani 1 1 d .
O5 O 0.3333 1.6667 0.2064(3) 0.025(4) Uani 1 3 d S
O4 O 0.4378(8) 1.7104(8) 0.1155(2) 0.034(3) Uani 1 1 d .
O1W O 0.1636(10) 1.1487(10) 0.1641(4) 0.071(5) Uani 1 1 d .
H13C H 0.1382 1.1615 0.1793 0.085 Uiso 1 1 d R
H3B H 0.1404 1.0904 0.1624 0.106 Uiso 1 1 d R
O2 O 0.2628(14) 1.2141(12) 0.2369(4) 0.106(8) Uani 1 1 d .
O1 O 0.1649(11) 0.9619(9) 0.1603(3) 0.070(5) Uani 1 1 d .
N1 N 0.5051(10) 1.5104(10) 0.2571(3) 0.035(3) Uani 1 1 d .
C7 C 0.3790(11) 1.3632(10) 0.2468(3) 0.022(3) Uani 1 1 d .
C6 C 0.4639(12) 1.4348(12) 0.2408(3) 0.030(4) Uani 1 1 d .
H6A H 0.4955 1.4325 0.2254 0.035 Uiso 1 1 d R
C5 C 0.3793(9) 1.4417(11) 0.2860(3) 0.020(3) Uani 1 1 d .
C4 C 0.4658(11) 1.5131(12) 0.2801(3) 0.026(3) Uani 1 1 d .
H4A H 0.4982 1.5641 0.2919 0.031 Uiso 1 1 d R
C3 C 0.3354(10) 1.3659(12) 0.2699(3) 0.028(4) Uani 1 1 d .
H3A H 0.2752 1.3152 0.2742 0.034 Uiso 1 1 d R
C2 C 0.2197(11) 1.0030(11) 0.1432(3) 0.029(4) Uani 1 1 d .
C1 C 0.3326(12) 1.2810(13) 0.2293(4) 0.037(4) Uani 1 1 d .
N2 N 0.6717(11) 1.6489(11) 0.2420(3) 0.047(4) Uani 1 1 d .
H9D H 0.6175 1.6191 0.2311 0.056 Uiso 1 1 d R
H9A H 0.6755 1.6033 0.2525 0.070 Uiso 1 1 d R
H9B H 0.7260 1.6799 0.2312 0.070 Uiso 1 1 d R
H9C H 0.6680 1.6934 0.2530 0.070 Uiso 1 1 d R
OW1 O 0.0629(18) 0.4932(18) -0.1184(5) 0.111(8) Uani 1 1 d .
OW2 O 0.524(3) 1.430(3) 0.1138(6) 0.204(18) Uani 1 1 d .
OW3 O 0.3333 1.6667 0.2985(6) 0.141(18) Uani 1 3 d S
OW4 O 0.566(2) 1.238(4) 0.2081(5) 0.20(2) Uani 0.80 1 d P
OW5 O 0.0000 1.0000 0.1969(13) 0.19(3) Uiso 1 3 d S
OW10 O 0.624(9) 1.226(9) 0.244(3) 0.12(4) Uiso 0.20 1 d P
OW8 O 0.571(5) 1.265(6) 0.1329(18) 0.42(4) Uiso 1 1 d .
OW7 O 0.205(6) 0.585(6) -0.084(2) 0.43(5) Uiso 1 1 d .

loop_
_atom_site_aniso_label
_atom_site_aniso_U_11
_atom_site_aniso_U_22
_atom_site_aniso_U_33
_atom_site_aniso_U_23
_atom_site_aniso_U_13
_atom_site_aniso_U_12
W4 0.0238(3) 0.0204(3) 0.0322(3) 0.0103(3) 0.0082(3) 0.0123(3)
W3 0.0296(4) 0.0263(4) 0.0363(4) -0.0059(3) 0.0100(3) 0.0128(3)
W2 0.0142(3) 0.0193(3) 0.0322(3) -0.0025(2) -0.0007(2) 0.0106(3)
W1 0.0296(4) 0.0148(3) 0.0289(3) -0.0016(3) -0.0015(3) 0.0133(3)
Tm1 0.0300(4) 0.0183(3) 0.0269(4) -0.0052(3) -0.0071(3) 0.0154(3)
O23 0.022(6) 0.060(9) 0.028(7) 0.008(6) 0.005(5) 0.022(6)
O22 0.017(5) 0.025(6) 0.034(7) 0.007(5) 0.004(4) 0.006(5)
O21 0.038(8) 0.048(8) 0.031(7) -0.012(5) 0.000(5) 0.024(6)
O20 0.018(6) 0.048(8) 0.069(9) 0.013(7) 0.008(6) 0.026(6)
O19 0.018(6) 0.022(6) 0.055(8) -0.017(6) -0.022(5) 0.006(5)
O18 0.021(5) 0.019(5) 0.022(5) -0.003(4) 0.010(4) 0.009(4)
O17 0.044(7) 0.031(7) 0.018(6) 0.003(5) 0.003(5) 0.009(6)
O16 0.033(6) 0.026(6) 0.038(7) 0.001(5) 0.010(5) 0.022(5)
O5W 0.073(10) 0.030(7) 0.029(7) -0.005(5) -0.009(6) 0.018(7)
O14 0.046(7) 0.014(5) 0.023(6) -0.008(4) -0.006(5) 0.013(5)
O13 0.026(6) 0.020(6) 0.033(6) 0.001(5) 0.000(5) 0.015(5)
O4W 0.031(8) 0.016(7) 0.158(18) -0.001(9) -0.019(9) 0.007(6)
O11 0.055(8) 0.027(6) 0.023(6) -0.012(5) -0.012(5) 0.022(6)
O3W 0.108(14) 0.047(9) 0.031(8) -0.007(6) -0.002(8) 0.025(9)
O9 0.029(6) 0.013(5) 0.034(7) 0.004(4) 0.006(5) 0.005(5)
O2W 0.064(9) 0.040(7) 0.045(8) -0.001(6) 0.006(7) 0.040(7)
O7 0.031(6) 0.039(7) 0.029(6) -0.003(5) -0.010(5) 0.026(6)
O6 0.021(6) 0.032(6) 0.033(7) 0.004(5) 0.002(5) 0.014(5)
O5 0.032(6) 0.032(6) 0.011(9) 0.000 0.000 0.016(3)
O4 0.024(6) 0.029(7) 0.046(8) 0.011(5) 0.008(5) 0.010(5)
O1W 0.027(8) 0.036(8) 0.137(17) -0.008(9) -0.006(8) 0.007(7)
O2 0.081(13) 0.053(11) 0.106(16) -0.047(10) 0.024(11) -0.025(10)
O1 0.062(10) 0.033(8) 0.069(11) -0.002(7) 0.053(8) -0.011(7)
N1 0.031(8) 0.042(9) 0.031(7) -0.015(7) -0.002(6) 0.017(6)
C7 0.022(8) 0.019(8) 0.017(8) -0.007(6) -0.010(6) 0.005(7)
C6 0.040(10) 0.050(11) 0.009(7) -0.003(7) 0.001(6) 0.030(9)
C5 0.013(7) 0.026(8) 0.018(7) 0.010(6) 0.006(5) 0.006(6)
C4 0.026(8) 0.040(10) 0.025(8) 0.004(7) -0.004(6) 0.026(8)
C3 0.011(7) 0.027(9) 0.034(10) 0.011(7) 0.010(6) -0.001(7)
C2 0.030(9) 0.022(8) 0.041(10) -0.017(7) -0.001(7) 0.018(7)
C1 0.029(10) 0.038(10) 0.036(11) -0.013(8) -0.012(8) 0.010(9)
N2 0.033(9) 0.047(10) 0.048(10) 0.013(8) 0.008(7) 0.011(8)
OW1 0.13(2) 0.13(2) 0.102(18) 0.023(15) 0.026(14) 0.086(17)
OW2 0.21(3) 0.26(4) 0.11(3) 0.11(3) 0.06(2) 0.10(3)
OW3 0.20(3) 0.20(3) 0.019(16) 0.000 0.000 0.101(15)
OW4 0.081(19) 0.40(6) 0.029(14) 0.02(2) 0.007(13) 0.07(3)

loop_
_atom_type_symbol
_atom_type_description
_atom_type_scat_dispersion_real
_atom_type_scat_dispersion_imag
_atom_type_scat_source
C C 0.0033 0.0016 'International Tables Vol C Tables 4.2.6.8 and 6.1.1.4'
H H 0.0000 0.0000 'International Tables Vol C Tables 4.2.6.8 and 6.1.1.4'
N N 0.0061 0.0033 'International Tables Vol C Tables 4.2.6.8 and 6.1.1.4'
O O 0.0106 0.0060 'International Tables Vol C Tables 4.2.6.8 and 6.1.1.4'
Tm Tm -0.3139 5.2483 'International Tables Vol C Tables 4.2.6.8 and 6.1.1.4'
W W -0.8490 6.8722 'International Tables Vol C Tables 4.2.6.8 and 6.1.1.4'

loop_
_geom_angle_atom_site_label_1
_geom_angle_atom_site_label_2
_geom_angle_atom_site_label_3
_geom_angle
_geom_angle_site_symmetry_1
_geom_angle_site_symmetry_3
O23 W4 O16 104.6(6) . .
O23 W4 O13 101.2(5) . 3_475
O16 W4 O13 87.4(5) . 3_475
O23 W4 O6 99.1(5) . 2_785
O16 W4 O6 93.2(5) . 2_785
O13 W4 O6 158.9(5) 3_475 2_785
O23 W4 O6 95.6(5) . .
O16 W4 O6 159.3(5) . .
O13 W4 O6 84.1(5) 3_475 .
O6 W4 O6 88.1(6) 2_785 .
O23 W4 O5 165.9(6) . .
O16 W4 O5 88.1(5) . .
O13 W4 O5 85.2(4) 3_475 .
O6 W4 O5 73.7(4) 2_785 .
O6 W4 O5 72.5(4) . .
O21 W3 O4 103.6(6) . .
O21 W3 O17 97.1(6) . .
O4 W3 O17 94.1(5) . .
O21 W3 O4 103.2(6) . 3_475
O4 W3 O4 87.5(7) . 3_475
O17 W3 O4 158.7(5) . 3_475
O21 W3 O9 95.5(6) . .
O4 W3 O9 160.3(5) . .
O17 W3 O9 88.3(5) . .
O4 W3 O9 83.4(5) 3_475 .
O21 W3 O18 164.6(6) . .
O4 W3 O18 89.6(5) . .
O17 W3 O18 73.7(4) . .
O4 W3 O18 85.0(5) 3_475 .
O9 W3 O18 72.3(4) . .
O20 W2 O22 97.2(6) . .
O20 W2 O13 103.1(6) . .
O22 W2 O13 93.4(5) . .
O20 W2 O7 101.3(6) . 2_785
O22 W2 O7 161.3(5) . 2_785
O13 W2 O7 85.3(4) . 2_785
O20 W2 O17 95.9(6) . .
O22 W2 O17 90.0(5) . .
O13 W2 O17 160.0(5) . .
O7 W2 O17 85.3(5) 2_785 .
O20 W2 O18 165.3(6) . .
O22 W2 O18 74.6(4) . .
O13 W2 O18 89.6(4) . .
O7 W2 O18 86.8(4) 2_785 .
O17 W2 O18 72.4(4) . .
O19 W1 O7 103.6(5) . .
O19 W1 O9 94.1(6) . .
O7 W1 O9 96.4(5) . .
O19 W1 O16 102.0(6) . .
O7 W1 O16 86.0(5) . .
O9 W1 O16 162.7(5) . .
O19 W1 O22 92.7(5) . .
O7 W1 O22 161.9(5) . .
O9 W1 O22 90.2(5) . .
O16 W1 O22 82.8(5) . .
O19 W1 O18 162.8(5) . .
O7 W1 O18 91.7(5) . .
O9 W1 O18 76.1(4) . .
O16 W1 O18 86.7(4) . .
O22 W1 O18 73.5(4) . .
O14 Tm1 O11 145.5(4) . .
O14 Tm1 O1W 75.4(5) . .
O11 Tm1 O1W 113.3(6) . .
O14 Tm1 O5W 73.0(4) . .
O11 Tm1 O5W 139.4(4) . .
O1W Tm1 O5W 83.3(6) . .
O14 Tm1 O2W 120.6(4) . .
O11 Tm1 O2W 72.8(5) . .
O1W Tm1 O2W 144.4(5) . .
O5W Tm1 O2W 73.3(5) . .
O14 Tm1 O3W 76.0(4) . .
O11 Tm1 O3W 74.5(4) . .
O1W Tm1 O3W 75.1(6) . .
O5W Tm1 O3W 145.8(5) . .
O2W Tm1 O3W 137.0(6) . .
O14 Tm1 O4W 71.8(5) . .
O11 Tm1 O4W 84.9(5) . .
O1W Tm1 O4W 141.8(5) . .
O5W Tm1 O4W 104.9(6) . .
O2W Tm1 O4W 71.6(4) . .
O3W Tm1 O4W 78.3(6) . .
O14 Tm1 O19 137.2(4) . .
O11 Tm1 O19 73.8(4) . .
O1W Tm1 O19 70.4(5) . .
O5W Tm1 O19 78.2(5) . .
O2W Tm1 O19 78.7(4) . .
O3W Tm1 O19 117.5(5) . .
O4W Tm1 O19 147.5(4) . .
W2 O22 W1 114.4(5) . .
W1 O19 Tm1 150.0(7) . .
W1 O18 W2 97.6(4) . .
W1 O18 W3 96.8(4) . .
W2 O18 W3 95.9(4) . .
W3 O17 W2 117.8(6) . .
W4 O16 W1 149.2(7) . .
Tm1 O5W H25A 110.2 . .
Tm1 O5W H15A 109.2 . .
H25A O5W H15A 109.8 . .
C2 O14 Tm1 142.4(10) . .
W4 O13 W2 150.5(6) 2_785 .
Tm1 O4W H22B 109.6 . .
Tm1 O4W H12A 109.3 . .
H22B O4W H12A 109.8 . .
C1 O11 Tm1 131.9(11) . .
Tm1 O3W H20C 109.8 . .
Tm1 O3W H10A 109.4 . .
H20C O3W H10A 109.8 . .
W1 O9 W3 114.6(5) . .
Tm1 O2W H18A 109.8 . .
Tm1 O2W H8A 109.4 . .
H18A O2W H8A 109.8 . .
W1 O7 W2 150.9(7) . 3_475
W4 O6 W4 118.8(6) 3_475 .
W4 O5 W4 94.9(5) 3_475 .
W4 O5 W4 94.9(5) 3_475 2_785
W4 O5 W4 94.9(5) . 2_785
W3 O4 W3 150.2(7) . 2_785
Tm1 O1W H13C 109.3 . .
Tm1 O1W H3B 109.2 . .
H13C O1W H3B 109.8 . .
C4 N1 C6 122.0(15) . .
C6 C7 C3 119.4(13) . .
C6 C7 C1 120.6(14) . .
C3 C7 C1 120.0(15) . .
C7 C6 N1 119.6(14) . .
C7 C6 H6A 120.1 . .
N1 C6 H6A 120.3 . .
C4 C5 C3 120.6(14) . .
C4 C5 C2 119.8(15) . 16_664
C3 C5 C2 119.5(13) . 16_664
N1 C4 C5 118.6(15) . .
N1 C4 H4A 120.7 . .
C5 C4 H4A 120.8 . .
C5 C3 C7 119.6(13) . .
C5 C3 H3A 120.6 . .
C7 C3 H3A 119.8 . .
O1 C2 O14 122.8(15) . .
O1 C2 C5 121.5(14) . 10_664
O14 C2 C5 115.5(14) . 10_664
O2 C1 O11 126.1(17) . .
O2 C1 C7 118.2(17) . .
O11 C1 C7 115.6(15) . .
H9D N2 H9A 109.5 . .
H9D N2 H9B 109.4 . .
H9A N2 H9B 109.5 . .
H9D N2 H9C 109.5 . .
H9A N2 H9C 109.5 . .
H9B N2 H9C 109.5 . .

loop_
_geom_bond_atom_site_label_1
_geom_bond_atom_site_label_2
_geom_bond_distance
_geom_bond_site_symmetry_2
W4 O23 1.711(12) .
W4 O16 1.829(10) .
W4 O13 1.882(11) 3_475
W4 O6 1.909(11) 2_785
W4 O6 1.981(11) .
W4 O5 2.272(9) .
W3 O21 1.698(12) .
W3 O4 1.855(11) .
W3 O17 1.883(13) .
W3 O4 1.932(11) 3_475
W3 O9 2.001(10) .
W3 O18 2.227(10) .
W2 O20 1.691(10) .
W2 O22 1.889(10) .
W2 O13 1.901(11) .
W2 O7 1.942(11) 2_785
W2 O17 1.972(11) .
W2 O18 2.218(11) .
W1 O19 1.742(11) .
W1 O7 1.821(10) .
W1 O9 1.890(11) .
W1 O16 1.968(11) .
W1 O22 2.024(10) .
W1 O18 2.154(10) .
Tm1 O14 2.256(10) .
Tm1 O11 2.259(11) .
Tm1 O1W 2.307(14) .
Tm1 O5W 2.309(12) .
Tm1 O2W 2.337(14) .
Tm1 O3W 2.344(14) .
Tm1 O4W 2.353(14) .
Tm1 O19 2.380(12) .
O5W H25A 0.9597 .
O5W H15A 0.8503 .
O14 C2 1.271(18) .
O13 W4 1.882(11) 2_785
O4W H22B 0.9601 .
O4W H12A 0.8500 .
O11 C1 1.29(2) .
O3W H20C 0.9600 .
O3W H10A 0.8498 .
O2W H18A 0.9602 .
O2W H8A 0.8501 .
O7 W2 1.942(11) 3_475
O6 W4 1.909(11) 3_475
O5 W4 2.272(9) 3_475
O5 W4 2.272(9) 2_785
O4 W3 1.932(11) 2_785
O1W H13C 0.9602 .
O1W H3B 0.8500 .
O2 C1 1.20(2) .
O1 C2 1.20(2) .
N1 C4 1.36(2) .
N1 C6 1.38(2) .
C7 C6 1.35(2) .
C7 C3 1.40(2) .
C7 C1 1.49(2) .
C6 H6A 0.9600 .
C5 C4 1.37(2) .
C5 C3 1.38(2) .
C5 C2 1.50(2) 16_664
C4 H4A 0.9594 .
C3 H3A 0.9599 .
C2 C5 1.50(2) 10_664
N2 H9D 0.9600 .
N2 H9A 0.9601 .
N2 H9B 0.9603 .
N2 H9C 0.9597 .
